data_4078302
loop_
_publ_author_name
'Summerscales, Owen T.'
'Myers, Thomas W.'
'Berben, Louise A.'

_publ_section_title
;
 Mild Reduction Route to a Redox-Active Silicon Complex: Structure and
 Properties of (IP2--)2Si and (IP--)2Mg(THF) (IP = \a-Iminopyridine)
;
_journal_issue 9
_journal_name_full Organometallics
_journal_page_first 3463
_journal_paper_doi 10.1021/om300242q
_journal_volume 31
_journal_year 2012
_chemical_formula_moiety 'C40 H52 N4 O Mg, C7 H8'
_chemical_formula_sum 'C47 H60 Mg N4 O'
_chemical_formula_weight 721.30
_chemical_name_systematic
; 
 ? 
;
_space_group_IT_number 14
_symmetry_cell_setting monoclinic
_symmetry_space_group_name_Hall '-P 2yn'
_symmetry_space_group_name_H-M 'P 1 21/n 1'
_atom_sites_solution_hydrogens geom
_atom_sites_solution_primary direct
_atom_sites_solution_secondary difmap
_audit_creation_method SHELXL-97
_cell_angle_alpha 90.00
_cell_angle_beta 100.0790(10)
_cell_angle_gamma 90.00
_cell_formula_units_Z 4
_cell_length_a 11.2460(3)
_cell_length_b 14.1233(4)
_cell_length_c 27.1842(8)
_cell_measurement_reflns_used 9901
_cell_measurement_temperature 90(2)
_cell_measurement_theta_max 30.90
_cell_measurement_theta_min 2.56
_cell_volume 4251.1(2)
_computing_cell_refinement 'SAINT (7.68A) (Bruker, 2009)'
_computing_data_collection 'Apex2 (2010-11.3) (Bruker, 2010)'
_computing_data_reduction 'SAINT (7.68A) (Bruker, 2009)'
_computing_molecular_graphics 'SHELXTL 5.1, XP (Sheldrick, 1994)'
_computing_publication_material SHELXL97
_computing_structure_refinement 'SHELXL-97 (Sheldrick, 2008)'
_computing_structure_solution 'SHELXS-97 (Sheldrick, 2008)'
_diffrn_ambient_temperature 90(2)
_diffrn_measured_fraction_theta_full 0.995
_diffrn_measured_fraction_theta_max 0.995
_diffrn_measurement_device_type 'Bruker APEX-II CCD'
_diffrn_measurement_method '\f and \w scans'
_diffrn_radiation_monochromator graphite
_diffrn_radiation_source 'fine-focus sealed tube'
_diffrn_radiation_type MoK\a
_diffrn_radiation_wavelength 0.71073
_diffrn_reflns_av_R_equivalents 0.0408
_diffrn_reflns_av_sigmaI/netI 0.0374
_diffrn_reflns_limit_h_max 16
_diffrn_reflns_limit_h_min -16
_diffrn_reflns_limit_k_max 20
_diffrn_reflns_limit_k_min -20
_diffrn_reflns_limit_l_max 39
_diffrn_reflns_limit_l_min -39
_diffrn_reflns_number 59070
_diffrn_reflns_theta_full 30.90
_diffrn_reflns_theta_max 30.90
_diffrn_reflns_theta_min 2.34
_exptl_absorpt_coefficient_mu 0.080
_exptl_absorpt_correction_T_max 0.9850
_exptl_absorpt_correction_T_min 0.9803
_exptl_absorpt_correction_type multi-scan
_exptl_absorpt_process_details 'SADABS 2008/2 (Sheldrick, 2008)'
_exptl_crystal_colour Green
_exptl_crystal_density_diffrn 1.127
_exptl_crystal_density_method 'not measured'
_exptl_crystal_description Block
_exptl_crystal_F_000 1560
_exptl_crystal_size_max 0.25
_exptl_crystal_size_mid 0.24
_exptl_crystal_size_min 0.19
_refine_diff_density_max 0.360
_refine_diff_density_min -0.235
_refine_diff_density_rms 0.044
_refine_ls_extinction_method none
_refine_ls_goodness_of_fit_ref 1.022
_refine_ls_hydrogen_treatment refU
_refine_ls_matrix_type full
_refine_ls_number_parameters 487
_refine_ls_number_reflns 13379
_refine_ls_number_restraints 0
_refine_ls_restrained_S_all 1.022
_refine_ls_R_factor_all 0.0695
_refine_ls_R_factor_gt 0.0438
_refine_ls_shift/su_max 0.001
_refine_ls_shift/su_mean 0.000
_refine_ls_structure_factor_coef Fsqd
_refine_ls_weighting_details 'calc w=1/[\s^2^(Fo^2^)+(0.0504P)^2^+1.1351P] where P=(Fo^2^+2Fc^2^)/3'
_refine_ls_weighting_scheme calc
_refine_ls_wR_factor_gt 0.1031
_refine_ls_wR_factor_ref 0.1146
_reflns_number_gt 9762
_reflns_number_total 13379
_reflns_threshold_expression >2sigma(I)
_cod_data_source_file om300242q_si_002.cif
_cod_data_source_block ots45
_cod_depositor_comments
;
The following automatic conversions were performed:

'_symmetry_cell_setting' value 'Monoclinic' changed to 'monoclinic'
according to /home/saulius/struct/CIF-dictionaries/cif_core.dic
dictionary named 'cif_core.dic' version 2.4.1 from
2010-06-29.

'_exptl_absorpt_correction_type' value 'Multi-scan'
changed to 'multi-scan' according to
/home/saulius/struct/CIF-dictionaries/cif_core.dic dictionary named
'cif_core.dic' version 2.4.1 from 2010-06-29.

Automatic conversion script
Id: cif_fix_values 1715 2011-07-08 13:25:40Z adriana 
;
_cod_original_sg_symbol_H-M 'P 21/n'
_cod_database_code 4078302

loop_
_symmetry_equiv_pos_as_xyz
'x, y, z'
'-x+1/2, y+1/2, -z+1/2'
'-x, -y, -z'
'x-1/2, -y-1/2, z-1/2'

loop_
_atom_site_label
_atom_site_type_symbol
_atom_site_fract_x
_atom_site_fract_y
_atom_site_fract_z
_atom_site_U_iso_or_equiv
_atom_site_adp_type
_atom_site_occupancy
_atom_site_symmetry_multiplicity
_atom_site_calc_flag
_atom_site_refinement_flags
Mg1 Mg 0.57068(3) 0.65375(2) 0.162943(13) 0.01378(8) Uani 1 1 d .
C35 C 0.20503(13) 0.50969(10) 0.12917(5) 0.0317(3) Uani 1 1 d .
H1A H 0.2449 0.5567 0.1530 0.048 Uiso 1 1 calc R
H1B H 0.2078 0.4476 0.1454 0.048 Uiso 1 1 calc R
H1C H 0.1207 0.5282 0.1178 0.048 Uiso 1 1 calc R
C34 C 0.26984(11) 0.50439(8) 0.08442(4) 0.0224(2) Uani 1 1 d .
H2 H 0.3554 0.4856 0.0971 0.027 Uiso 1 1 calc R
C26 C 0.27198(10) 0.60077(8) 0.05945(4) 0.0185(2) Uani 1 1 d .
C25 C 0.37937(10) 0.65359(8) 0.06186(4) 0.0172(2) Uani 1 1 d .
N4 N 0.48933(8) 0.61936(6) 0.09065(3) 0.01638(17) Uani 1 1 d .
N2 N 0.70035(8) 0.74706(6) 0.20064(3) 0.01563(17) Uani 1 1 d .
C7 C 0.82698(9) 0.73194(7) 0.21285(4) 0.0158(2) Uani 1 1 d .
C8 C 0.88262(10) 0.70903(7) 0.26205(4) 0.0178(2) Uani 1 1 d .
C16 C 0.81216(10) 0.70313(8) 0.30508(4) 0.0199(2) Uani 1 1 d .
H9 H 0.7308 0.7317 0.2934 0.024 Uiso 1 1 calc R
C18 C 0.79314(14) 0.59995(9) 0.31880(6) 0.0343(3) Uani 1 1 d .
H10A H 0.8716 0.5703 0.3310 0.051 Uiso 1 1 calc R
H10B H 0.7522 0.5659 0.2892 0.051 Uiso 1 1 calc R
H10C H 0.7434 0.5975 0.3450 0.051 Uiso 1 1 calc R
C32 C 0.53859(15) 0.79381(13) -0.00966(7) 0.0484(4) Uani 1 1 d .
H11A H 0.5515 0.7274 -0.0177 0.073 Uiso 1 1 calc R
H11B H 0.6148 0.8286 -0.0072 0.073 Uiso 1 1 calc R
H11C H 0.4781 0.8218 -0.0360 0.073 Uiso 1 1 calc R
C31 C 0.49398(12) 0.79948(9) 0.04021(5) 0.0282(3) Uani 1 1 d .
H12 H 0.5571 0.7698 0.0661 0.034 Uiso 1 1 calc R
C30 C 0.37839(11) 0.74267(8) 0.03842(4) 0.0208(2) Uani 1 1 d .
C29 C 0.26829(11) 0.77753(9) 0.01276(4) 0.0249(2) Uani 1 1 d .
H14 H 0.2664 0.8370 -0.0037 0.030 Uiso 1 1 calc R
C28 C 0.16216(11) 0.72714(9) 0.01097(4) 0.0242(2) Uani 1 1 d .
H15 H 0.0881 0.7525 -0.0061 0.029 Uiso 1 1 calc R
C27 C 0.16419(10) 0.63978(9) 0.03407(4) 0.0217(2) Uani 1 1 d .
H16 H 0.0909 0.6056 0.0327 0.026 Uiso 1 1 calc R
C24 C 0.55254(10) 0.55623(8) 0.06892(4) 0.0199(2) Uani 1 1 d .
H17 H 0.5245 0.5373 0.0354 0.024 Uiso 1 1 calc R
C23 C 0.66042(10) 0.51782(8) 0.09568(4) 0.0176(2) Uani 1 1 d .
C22 C 0.73416(11) 0.45352(8) 0.07436(4) 0.0224(2) Uani 1 1 d .
H19 H 0.7099 0.4325 0.0409 0.027 Uiso 1 1 calc R
C21 C 0.83995(11) 0.42190(8) 0.10192(4) 0.0238(2) Uani 1 1 d .
H20 H 0.8909 0.3804 0.0876 0.029 Uiso 1 1 calc R
C20 C 0.87265(11) 0.45169(8) 0.15200(4) 0.0225(2) Uani 1 1 d .
H21 H 0.9448 0.4295 0.1722 0.027 Uiso 1 1 calc R
C19 C 0.79735(10) 0.51370(8) 0.17086(4) 0.0191(2) Uani 1 1 d .
H22 H 0.8200 0.5335 0.2046 0.023 Uiso 1 1 calc R
N3 N 0.69346(8) 0.54812(6) 0.14444(3) 0.01562(17) Uani 1 1 d .
N1 N 0.46040(8) 0.77250(6) 0.17539(3) 0.01475(17) Uani 1 1 d .
C5 C 0.52777(9) 0.84352(7) 0.20206(4) 0.01531(19) Uani 1 1 d .
C6 C 0.65305(10) 0.82721(7) 0.21501(4) 0.0169(2) Uani 1 1 d .
H26 H 0.7037 0.8730 0.2339 0.020 Uiso 1 1 calc R
C17 C 0.87200(13) 0.75823(10) 0.35114(5) 0.0321(3) Uani 1 1 d .
H27A H 0.8233 0.7521 0.3776 0.048 Uiso 1 1 calc R
H27B H 0.8781 0.8252 0.3425 0.048 Uiso 1 1 calc R
H27C H 0.9530 0.7328 0.3630 0.048 Uiso 1 1 calc R
C9 C 1.00503(10) 0.68371(8) 0.27044(5) 0.0213(2) Uani 1 1 d .
H28 H 1.0437 0.6676 0.3033 0.026 Uiso 1 1 calc R
C10 C 1.07073(10) 0.68174(8) 0.23194(5) 0.0230(2) Uani 1 1 d .
H29 H 1.1535 0.6642 0.2385 0.028 Uiso 1 1 calc R
C11 C 1.01565(10) 0.70538(8) 0.18387(5) 0.0214(2) Uani 1 1 d .
H30 H 1.0615 0.7042 0.1577 0.026 Uiso 1 1 calc R
C12 C 0.89384(10) 0.73090(7) 0.17328(4) 0.0180(2) Uani 1 1 d .
C13 C 0.83401(10) 0.75797(8) 0.12069(4) 0.0206(2) Uani 1 1 d .
H32 H 0.7475 0.7381 0.1166 0.025 Uiso 1 1 calc R
C14 C 0.88791(13) 0.70892(10) 0.07961(5) 0.0310(3) Uani 1 1 d .
H33A H 0.8378 0.7223 0.0471 0.047 Uiso 1 1 calc R
H33B H 0.8905 0.6404 0.0855 0.047 Uiso 1 1 calc R
H33C H 0.9700 0.7326 0.0799 0.047 Uiso 1 1 calc R
C15 C 0.83529(14) 0.86573(9) 0.11398(5) 0.0311(3) Uani 1 1 d .
H34A H 0.7946 0.8959 0.1389 0.047 Uiso 1 1 calc R
H34B H 0.7931 0.8822 0.0804 0.047 Uiso 1 1 calc R
H34C H 0.9190 0.8880 0.1183 0.047 Uiso 1 1 calc R
C4 C 0.47179(10) 0.92836(8) 0.21418(4) 0.0193(2) Uani 1 1 d .
H35 H 0.5188 0.9766 0.2326 0.023 Uiso 1 1 calc R
C3 C 0.35036(10) 0.94081(8) 0.19936(5) 0.0220(2) Uani 1 1 d .
H36 H 0.3126 0.9977 0.2072 0.026 Uiso 1 1 calc R
C2 C 0.28160(10) 0.86803(8) 0.17224(4) 0.0213(2) Uani 1 1 d .
H37 H 0.1969 0.8748 0.1616 0.026 Uiso 1 1 calc R
C1 C 0.34058(10) 0.78704(8) 0.16159(4) 0.0176(2) Uani 1 1 d .
H38 H 0.2939 0.7383 0.1434 0.021 Uiso 1 1 calc R
O1 O 0.50502(7) 0.57011(5) 0.21293(3) 0.01930(16) Uani 1 1 d .
C37 C 0.50507(11) 0.46702(8) 0.21359(4) 0.0211(2) Uani 1 1 d .
H40A H 0.5884 0.4423 0.2227 0.025 Uiso 1 1 calc R
H40B H 0.4686 0.4415 0.1805 0.025 Uiso 1 1 calc R
C38 C 0.43018(12) 0.44014(8) 0.25262(4) 0.0238(2) Uani 1 1 d .
H41A H 0.4555 0.3782 0.2681 0.029 Uiso 1 1 calc R
H41B H 0.3431 0.4378 0.2382 0.029 Uiso 1 1 calc R
C39 C 0.45837(11) 0.52083(8) 0.29021(4) 0.0208(2) Uani 1 1 d .
H42A H 0.3947 0.5272 0.3110 0.025 Uiso 1 1 calc R
H42B H 0.5374 0.5113 0.3123 0.025 Uiso 1 1 calc R
C40 C 0.46093(11) 0.60603(8) 0.25667(4) 0.0195(2) Uani 1 1 d .
H43A H 0.3791 0.6334 0.2471 0.023 Uiso 1 1 calc R
H43B H 0.5157 0.6554 0.2737 0.023 Uiso 1 1 calc R
C36 C 0.21324(17) 0.42785(10) 0.04762(6) 0.0421(4) Uani 1 1 d .
H44A H 0.1279 0.4428 0.0358 0.063 Uiso 1 1 calc R
H44B H 0.2198 0.3662 0.0644 0.063 Uiso 1 1 calc R
H44C H 0.2558 0.4257 0.0191 0.063 Uiso 1 1 calc R
C33 C 0.48100(14) 0.90265(10) 0.05547(6) 0.0378(3) Uani 1 1 d .
H45A H 0.4235 0.9350 0.0297 0.057 Uiso 1 1 calc R
H45B H 0.5597 0.9342 0.0592 0.057 Uiso 1 1 calc R
H45C H 0.4515 0.9049 0.0873 0.057 Uiso 1 1 calc R
C45 C 0.41548(14) 0.73951(10) 0.35559(6) 0.0400(4) Uani 1 1 d .
H46 H 0.4305 0.7908 0.3349 0.048 Uiso 1 1 calc R
C44 C 0.29758(14) 0.71355(11) 0.35825(6) 0.0410(4) Uani 1 1 d .
H47 H 0.2316 0.7471 0.3395 0.049 Uiso 1 1 calc R
C43 C 0.27706(14) 0.63878(12) 0.38821(6) 0.0429(4) Uani 1 1 d .
H48 H 0.1963 0.6213 0.3899 0.051 Uiso 1 1 calc R
C42 C 0.37174(15) 0.58816(13) 0.41613(5) 0.0424(4) Uani 1 1 d .
C41 C 0.3481(2) 0.50619(17) 0.44851(7) 0.0672(6) Uani 1 1 d .
H50A H 0.3265 0.5302 0.4796 0.101 Uiso 1 1 calc R
H50B H 0.4209 0.4670 0.4563 0.101 Uiso 1 1 calc R
H50C H 0.2814 0.4679 0.4307 0.101 Uiso 1 1 calc R
C46 C 0.51068(14) 0.69033(11) 0.38312(6) 0.0402(4) Uani 1 1 d .
H51 H 0.5913 0.7082 0.3815 0.048 Uiso 1 1 calc R
C47 C 0.48938(14) 0.61536(12) 0.41297(6) 0.0415(4) Uani 1 1 d .
H52 H 0.5556 0.5819 0.4316 0.050 Uiso 1 1 calc R

loop_
_atom_site_aniso_label
_atom_site_aniso_U_11
_atom_site_aniso_U_22
_atom_site_aniso_U_33
_atom_site_aniso_U_23
_atom_site_aniso_U_13
_atom_site_aniso_U_12
Mg1 0.01365(17) 0.01416(16) 0.01350(16) -0.00109(13) 0.00226(13) 0.00120(13)
C35 0.0386(8) 0.0305(7) 0.0287(6) 0.0035(5) 0.0131(6) 0.0011(5)
C34 0.0213(6) 0.0226(5) 0.0234(6) 0.0007(4) 0.0037(4) 0.0004(4)
C26 0.0191(5) 0.0207(5) 0.0156(5) -0.0024(4) 0.0023(4) 0.0026(4)
C25 0.0177(5) 0.0207(5) 0.0127(5) -0.0025(4) 0.0018(4) 0.0037(4)
N4 0.0162(4) 0.0177(4) 0.0147(4) -0.0014(3) 0.0015(3) 0.0032(3)
N2 0.0122(4) 0.0172(4) 0.0175(4) -0.0019(3) 0.0024(3) 0.0015(3)
C7 0.0125(5) 0.0139(5) 0.0208(5) -0.0032(4) 0.0021(4) 0.0002(4)
C8 0.0155(5) 0.0150(5) 0.0224(5) -0.0012(4) 0.0021(4) -0.0001(4)
C16 0.0161(5) 0.0223(5) 0.0206(5) 0.0006(4) 0.0011(4) 0.0016(4)
C18 0.0385(8) 0.0253(6) 0.0443(8) -0.0021(6) 0.0217(6) -0.0060(5)
C32 0.0391(9) 0.0558(10) 0.0559(10) -0.0057(8) 0.0243(8) -0.0099(7)
C31 0.0257(6) 0.0265(6) 0.0305(6) 0.0083(5) -0.0002(5) -0.0022(5)
C30 0.0212(6) 0.0224(5) 0.0179(5) 0.0006(4) 0.0011(4) 0.0019(4)
C29 0.0278(6) 0.0232(6) 0.0223(6) 0.0043(4) 0.0009(5) 0.0057(5)
C28 0.0210(6) 0.0307(6) 0.0195(5) -0.0008(4) -0.0006(4) 0.0079(5)
C27 0.0167(5) 0.0281(6) 0.0200(5) -0.0029(4) 0.0025(4) 0.0031(4)
C24 0.0221(6) 0.0217(5) 0.0154(5) -0.0037(4) 0.0020(4) 0.0036(4)
C23 0.0191(5) 0.0175(5) 0.0164(5) -0.0015(4) 0.0039(4) 0.0021(4)
C22 0.0268(6) 0.0227(5) 0.0182(5) -0.0033(4) 0.0057(4) 0.0064(4)
C21 0.0255(6) 0.0221(5) 0.0252(6) -0.0024(4) 0.0083(5) 0.0080(4)
C20 0.0204(6) 0.0222(5) 0.0245(6) -0.0009(4) 0.0024(4) 0.0071(4)
C19 0.0195(5) 0.0191(5) 0.0182(5) -0.0011(4) 0.0019(4) 0.0030(4)
N3 0.0159(4) 0.0157(4) 0.0154(4) -0.0012(3) 0.0032(3) 0.0013(3)
N1 0.0137(4) 0.0146(4) 0.0158(4) -0.0006(3) 0.0021(3) 0.0005(3)
C5 0.0151(5) 0.0149(5) 0.0160(5) -0.0007(4) 0.0029(4) 0.0002(4)
C6 0.0150(5) 0.0162(5) 0.0188(5) -0.0030(4) 0.0016(4) -0.0005(4)
C17 0.0351(7) 0.0382(7) 0.0239(6) -0.0048(5) 0.0073(5) -0.0113(6)
C9 0.0159(5) 0.0193(5) 0.0272(6) 0.0021(4) -0.0003(4) 0.0007(4)
C10 0.0124(5) 0.0189(5) 0.0376(7) -0.0004(5) 0.0040(5) 0.0015(4)
C11 0.0159(5) 0.0192(5) 0.0307(6) -0.0044(4) 0.0089(4) -0.0001(4)
C12 0.0160(5) 0.0158(5) 0.0228(5) -0.0043(4) 0.0048(4) -0.0009(4)
C13 0.0182(5) 0.0234(5) 0.0212(5) -0.0037(4) 0.0058(4) -0.0018(4)
C14 0.0351(7) 0.0348(7) 0.0258(6) -0.0058(5) 0.0126(5) 0.0005(6)
C15 0.0410(8) 0.0253(6) 0.0258(6) 0.0005(5) 0.0024(6) 0.0021(5)
C4 0.0177(5) 0.0155(5) 0.0244(5) -0.0044(4) 0.0028(4) 0.0003(4)
C3 0.0181(5) 0.0176(5) 0.0302(6) -0.0050(4) 0.0043(4) 0.0040(4)
C2 0.0136(5) 0.0211(5) 0.0286(6) -0.0038(4) 0.0018(4) 0.0023(4)
C1 0.0151(5) 0.0173(5) 0.0201(5) -0.0022(4) 0.0024(4) 0.0003(4)
O1 0.0265(4) 0.0143(3) 0.0196(4) 0.0002(3) 0.0111(3) 0.0021(3)
C37 0.0265(6) 0.0143(5) 0.0235(5) 0.0002(4) 0.0073(5) 0.0017(4)
C38 0.0294(6) 0.0198(5) 0.0236(6) 0.0013(4) 0.0081(5) -0.0044(4)
C39 0.0229(6) 0.0219(5) 0.0182(5) 0.0014(4) 0.0051(4) -0.0044(4)
C40 0.0228(6) 0.0200(5) 0.0177(5) -0.0013(4) 0.0090(4) 0.0010(4)
C36 0.0679(11) 0.0256(7) 0.0311(7) -0.0035(5) 0.0041(7) -0.0079(7)
C33 0.0428(8) 0.0298(7) 0.0405(8) 0.0033(6) 0.0062(6) -0.0093(6)
C45 0.0443(9) 0.0302(7) 0.0488(9) -0.0176(6) 0.0174(7) -0.0142(6)
C44 0.0352(8) 0.0400(8) 0.0469(9) -0.0161(7) 0.0051(7) -0.0091(6)
C43 0.0317(8) 0.0604(10) 0.0373(8) -0.0145(7) 0.0082(6) -0.0192(7)
C42 0.0433(9) 0.0592(10) 0.0244(7) -0.0103(6) 0.0053(6) -0.0197(7)
C41 0.0705(14) 0.0929(16) 0.0359(9) 0.0106(10) 0.0027(9) -0.0284(12)
C46 0.0304(7) 0.0414(8) 0.0509(9) -0.0265(7) 0.0135(7) -0.0128(6)
C47 0.0360(8) 0.0530(9) 0.0336(7) -0.0184(7) 0.0011(6) -0.0112(7)

loop_
_atom_type_symbol
_atom_type_description
_atom_type_scat_dispersion_real
_atom_type_scat_dispersion_imag
_atom_type_scat_source
C C 0.0033 0.0016 'International Tables Vol C Tables 4.2.6.8 and 6.1.1.4'
H H 0.0000 0.0000 'International Tables Vol C Tables 4.2.6.8 and 6.1.1.4'
Mg Mg 0.0486 0.0363 'International Tables Vol C Tables 4.2.6.8 and 6.1.1.4'
O O 0.0106 0.0060 'International Tables Vol C Tables 4.2.6.8 and 6.1.1.4'
N N 0.0061 0.0033 'International Tables Vol C Tables 4.2.6.8 and 6.1.1.4'

loop_
_geom_angle_atom_site_label_1
_geom_angle_atom_site_label_2
_geom_angle_atom_site_label_3
_geom_angle
O1 Mg1 N4 110.20(4)
O1 Mg1 N2 109.97(4)
N4 Mg1 N2 139.83(4)
O1 Mg1 N1 93.50(3)
N4 Mg1 N1 99.26(4)
N2 Mg1 N1 78.66(4)
O1 Mg1 N3 94.38(3)
N4 Mg1 N3 79.10(4)
N2 Mg1 N3 97.49(4)
N1 Mg1 N3 172.02(4)
C34 C35 H1A 109.5
C34 C35 H1B 109.5
H1A C35 H1B 109.5
C34 C35 H1C 109.5
H1A C35 H1C 109.5
H1B C35 H1C 109.5
C26 C34 C35 111.01(10)
C26 C34 C36 112.11(10)
C35 C34 C36 110.68(11)
C26 C34 H2 107.6
C35 C34 H2 107.6
C36 C34 H2 107.6
C27 C26 C25 118.39(10)
C27 C26 C34 119.47(10)
C25 C26 C34 122.13(10)
C30 C25 C26 120.80(10)
C30 C25 N4 119.20(10)
C26 C25 N4 119.91(10)
C24 N4 C25 117.33(9)
C24 N4 Mg1 113.16(7)
C25 N4 Mg1 129.51(7)
C6 N2 C7 119.50(9)
C6 N2 Mg1 113.37(7)
C7 N2 Mg1 127.09(7)
C8 C7 C12 120.74(10)
C8 C7 N2 121.06(10)
C12 C7 N2 117.89(9)
C9 C8 C7 118.20(10)
C9 C8 C16 119.22(10)
C7 C8 C16 122.38(10)
C8 C16 C17 112.79(10)
C8 C16 C18 110.66(10)
C17 C16 C18 110.26(11)
C8 C16 H9 107.6
C17 C16 H9 107.6
C18 C16 H9 107.6
C16 C18 H10A 109.5
C16 C18 H10B 109.5
H10A C18 H10B 109.5
C16 C18 H10C 109.5
H10A C18 H10C 109.5
H10B C18 H10C 109.5
C31 C32 H11A 109.5
C31 C32 H11B 109.5
H11A C32 H11B 109.5
C31 C32 H11C 109.5
H11A C32 H11C 109.5
H11B C32 H11C 109.5
C30 C31 C32 110.82(11)
C30 C31 C33 112.94(11)
C32 C31 C33 110.64(12)
C30 C31 H12 107.4
C32 C31 H12 107.4
C33 C31 H12 107.4
C29 C30 C25 118.39(11)
C29 C30 C31 120.45(11)
C25 C30 C31 121.16(10)
C28 C29 C30 121.27(11)
C28 C29 H14 119.4
C30 C29 H14 119.4
C27 C28 C29 119.84(11)
C27 C28 H15 120.1
C29 C28 H15 120.1
C28 C27 C26 121.30(11)
C28 C27 H16 119.4
C26 C27 H16 119.4
N4 C24 C23 120.24(10)
N4 C24 H17 119.9
C23 C24 H17 119.9
N3 C23 C24 116.04(9)
N3 C23 C22 120.78(10)
C24 C23 C22 123.16(10)
C21 C22 C23 120.03(10)
C21 C22 H19 120.0
C23 C22 H19 120.0
C22 C21 C20 119.13(10)
C22 C21 H20 120.4
C20 C21 H20 120.4
C19 C20 C21 118.37(11)
C19 C20 H21 120.8
C21 C20 H21 120.8
N3 C19 C20 124.17(10)
N3 C19 H22 117.9
C20 C19 H22 117.9
C19 N3 C23 117.49(9)
C19 N3 Mg1 131.01(7)
C23 N3 Mg1 111.32(7)
C1 N1 C5 117.65(9)
C1 N1 Mg1 130.62(7)
C5 N1 Mg1 111.74(7)
N1 C5 C6 116.36(9)
N1 C5 C4 120.63(9)
C6 C5 C4 122.99(10)
N2 C6 C5 119.76(9)
N2 C6 H26 120.1
C5 C6 H26 120.1
C16 C17 H27A 109.5
C16 C17 H27B 109.5
H27A C17 H27B 109.5
C16 C17 H27C 109.5
H27A C17 H27C 109.5
H27B C17 H27C 109.5
C10 C9 C8 121.43(11)
C10 C9 H28 119.3
C8 C9 H28 119.3
C9 C10 C11 119.93(10)
C9 C10 H29 120.0
C11 C10 H29 120.0
C10 C11 C12 121.13(11)
C10 C11 H30 119.4
C12 C11 H30 119.4
C11 C12 C7 118.56(10)
C11 C12 C13 121.05(10)
C7 C12 C13 120.39(10)
C12 C13 C14 114.03(10)
C12 C13 C15 110.49(10)
C14 C13 C15 110.50(10)
C12 C13 H32 107.2
C14 C13 H32 107.2
C15 C13 H32 107.2
C13 C14 H33A 109.5
C13 C14 H33B 109.5
H33A C14 H33B 109.5
C13 C14 H33C 109.5
H33A C14 H33C 109.5
H33B C14 H33C 109.5
C13 C15 H34A 109.5
C13 C15 H34B 109.5
H34A C15 H34B 109.5
C13 C15 H34C 109.5
H34A C15 H34C 109.5
H34B C15 H34C 109.5
C3 C4 C5 120.10(10)
C3 C4 H35 119.9
C5 C4 H35 119.9
C4 C3 C2 119.18(10)
C4 C3 H36 120.4
C2 C3 H36 120.4
C1 C2 C3 118.27(10)
C1 C2 H37 120.9
C3 C2 H37 120.9
N1 C1 C2 124.17(10)
N1 C1 H38 117.9
C2 C1 H38 117.9
C37 O1 C40 109.73(8)
C37 O1 Mg1 126.11(7)
C40 O1 Mg1 123.92(6)
O1 C37 C38 105.09(9)
O1 C37 H40A 110.7
C38 C37 H40A 110.7
O1 C37 H40B 110.7
C38 C37 H40B 110.7
H40A C37 H40B 108.8
C37 C38 C39 101.90(9)
C37 C38 H41A 111.4
C39 C38 H41A 111.4
C37 C38 H41B 111.4
C39 C38 H41B 111.4
H41A C38 H41B 109.3
C40 C39 C38 102.35(9)
C40 C39 H42A 111.3
C38 C39 H42A 111.3
C40 C39 H42B 111.3
C38 C39 H42B 111.3
H42A C39 H42B 109.2
O1 C40 C39 105.07(9)
O1 C40 H43A 110.7
C39 C40 H43A 110.7
O1 C40 H43B 110.7
C39 C40 H43B 110.7
H43A C40 H43B 108.8
C34 C36 H44A 109.5
C34 C36 H44B 109.5
H44A C36 H44B 109.5
C34 C36 H44C 109.5
H44A C36 H44C 109.5
H44B C36 H44C 109.5
C31 C33 H45A 109.5
C31 C33 H45B 109.5
H45A C33 H45B 109.5
C31 C33 H45C 109.5
H45A C33 H45C 109.5
H45B C33 H45C 109.5
C46 C45 C44 119.69(16)
C46 C45 H46 120.2
C44 C45 H46 120.2
C43 C44 C45 119.54(16)
C43 C44 H47 120.2
C45 C44 H47 120.2
C44 C43 C42 121.65(14)
C44 C43 H48 119.2
C42 C43 H48 119.2
C43 C42 C47 117.92(16)
C43 C42 C41 121.13(16)
C47 C42 C41 120.95(17)
C42 C41 H50A 109.5
C42 C41 H50B 109.5
H50A C41 H50B 109.5
C42 C41 H50C 109.5
H50A C41 H50C 109.5
H50B C41 H50C 109.5
C47 C46 C45 120.43(14)
C47 C46 H51 119.8
C45 C46 H51 119.8
C46 C47 C42 120.77(16)
C46 C47 H52 119.6
C42 C47 H52 119.6

loop_
_geom_bond_atom_site_label_1
_geom_bond_atom_site_label_2
_geom_bond_distance
Mg1 O1 2.0343(8)
Mg1 N4 2.0749(9)
Mg1 N2 2.0953(10)
Mg1 N1 2.1477(9)
Mg1 N3 2.1513(9)
C35 C34 1.5252(17)
C35 H1A 0.9800
C35 H1B 0.9800
C35 H1C 0.9800
C34 C26 1.5231(16)
C34 C36 1.5336(18)
C34 H2 1.0000
C26 C27 1.3987(16)
C26 C25 1.4113(16)
C25 C30 1.4093(16)
C25 N4 1.4272(14)
N4 C24 1.3402(14)
N2 C6 1.3378(13)
N2 C7 1.4207(13)
C7 C8 1.4113(15)
C7 C12 1.4162(15)
C8 C9 1.4018(15)
C8 C16 1.5258(16)
C16 C17 1.5269(17)
C16 C18 1.5285(17)
C16 H9 1.0000
C18 H10A 0.9800
C18 H10B 0.9800
C18 H10C 0.9800
C32 C31 1.528(2)
C32 H11A 0.9800
C32 H11B 0.9800
C32 H11C 0.9800
C31 C30 1.5211(17)
C31 C33 1.529(2)
C31 H12 1.0000
C30 C29 1.4000(16)
C29 C28 1.3831(18)
C29 H14 0.9500
C28 C27 1.3828(17)
C28 H15 0.9500
C27 H16 0.9500
C24 C23 1.4094(16)
C24 H17 0.9500
C23 N3 1.3806(14)
C23 C22 1.4200(15)
C22 C21 1.3653(17)
C22 H19 0.9500
C21 C20 1.4108(17)
C21 H20 0.9500
C20 C19 1.3781(15)
C20 H21 0.9500
C19 N3 1.3504(14)
C19 H22 0.9500
N1 C1 1.3497(14)
N1 C5 1.3833(13)
C5 C6 1.4100(15)
C5 C4 1.4190(15)
C6 H26 0.9500
C17 H27A 0.9800
C17 H27B 0.9800
C17 H27C 0.9800
C9 C10 1.3830(17)
C9 H28 0.9500
C10 C11 1.3855(17)
C10 H29 0.9500
C11 C12 1.3969(15)
C11 H30 0.9500
C12 C13 1.5187(16)
C13 C14 1.5267(16)
C13 C15 1.5331(17)
C13 H32 1.0000
C14 H33A 0.9800
C14 H33B 0.9800
C14 H33C 0.9800
C15 H34A 0.9800
C15 H34B 0.9800
C15 H34C 0.9800
C4 C3 1.3658(16)
C4 H35 0.9500
C3 C2 1.4137(16)
C3 H36 0.9500
C2 C1 1.3782(15)
C2 H37 0.9500
C1 H38 0.9500
O1 C37 1.4561(13)
O1 C40 1.4571(13)
C37 C38 1.5140(16)
C37 H40A 0.9900
C37 H40B 0.9900
C38 C39 1.5264(16)
C38 H41A 0.9900
C38 H41B 0.9900
C39 C40 1.5132(15)
C39 H42A 0.9900
C39 H42B 0.9900
C40 H43A 0.9900
C40 H43B 0.9900
C36 H44A 0.9800
C36 H44B 0.9800
C36 H44C 0.9800
C33 H45A 0.9800
C33 H45B 0.9800
C33 H45C 0.9800
C45 C46 1.381(2)
C45 C44 1.390(2)
C45 H46 0.9500
C44 C43 1.378(2)
C44 H47 0.9500
C43 C42 1.392(2)
C43 H48 0.9500
C42 C47 1.395(2)
C42 C41 1.506(3)
C41 H50A 0.9800
C41 H50B 0.9800
C41 H50C 0.9800
C46 C47 1.380(2)
C46 H51 0.9500
C47 H52 0.9500

loop_
_geom_torsion_atom_site_label_1
_geom_torsion_atom_site_label_2
_geom_torsion_atom_site_label_3
_geom_torsion_atom_site_label_4
_geom_torsion
C35 C34 C26 C27 -68.63(14)
C36 C34 C26 C27 55.73(15)
C35 C34 C26 C25 110.03(12)
C36 C34 C26 C25 -125.61(13)
C27 C26 C25 C30 -1.22(16)
C34 C26 C25 C30 -179.90(10)
C27 C26 C25 N4 175.19(9)
C34 C26 C25 N4 -3.49(15)
C30 C25 N4 C24 -99.90(12)
C26 C25 N4 C24 83.63(13)
C30 C25 N4 Mg1 79.40(12)
C26 C25 N4 Mg1 -97.07(11)
O1 Mg1 N4 C24 -93.65(8)
N2 Mg1 N4 C24 85.76(10)
N1 Mg1 N4 C24 169.11(8)
N3 Mg1 N4 C24 -2.96(8)
O1 Mg1 N4 C25 87.02(10)
N2 Mg1 N4 C25 -93.57(11)
N1 Mg1 N4 C25 -10.21(10)
N3 Mg1 N4 C25 177.71(10)
O1 Mg1 N2 C6 -86.77(8)
N4 Mg1 N2 C6 93.82(9)
N1 Mg1 N2 C6 2.85(7)
N3 Mg1 N2 C6 175.77(7)
O1 Mg1 N2 C7 91.29(9)
N4 Mg1 N2 C7 -88.11(10)
N1 Mg1 N2 C7 -179.08(9)
N3 Mg1 N2 C7 -6.16(9)
C6 N2 C7 C8 74.14(13)
Mg1 N2 C7 C8 -103.82(10)
C6 N2 C7 C12 -112.25(11)
Mg1 N2 C7 C12 69.79(12)
C12 C7 C8 C9 -1.08(15)
N2 C7 C8 C9 172.35(10)
C12 C7 C8 C16 -175.98(10)
N2 C7 C8 C16 -2.56(15)
C9 C8 C16 C17 54.09(14)
C7 C8 C16 C17 -131.06(12)
C9 C8 C16 C18 -69.96(14)
C7 C8 C16 C18 104.89(12)
C26 C25 C30 C29 0.10(16)
N4 C25 C30 C29 -176.34(10)
C26 C25 C30 C31 -179.14(10)
N4 C25 C30 C31 4.42(16)
C32 C31 C30 C29 -75.29(16)
C33 C31 C30 C29 49.49(16)
C32 C31 C30 C25 103.94(14)
C33 C31 C30 C25 -131.28(12)
C25 C30 C29 C28 1.13(18)
C31 C30 C29 C28 -179.62(11)
C30 C29 C28 C27 -1.20(18)
C29 C28 C27 C26 0.01(17)
C25 C26 C27 C28 1.18(16)
C34 C26 C27 C28 179.89(10)
C25 N4 C24 C23 -178.45(10)
Mg1 N4 C24 C23 2.14(14)
N4 C24 C23 N3 0.96(16)
N4 C24 C23 C22 -177.49(11)
N3 C23 C22 C21 -0.90(18)
C24 C23 C22 C21 177.48(12)
C23 C22 C21 C20 1.92(18)
C22 C21 C20 C19 -1.51(18)
C21 C20 C19 N3 0.04(18)
C20 C19 N3 C23 0.98(17)
C20 C19 N3 Mg1 -173.65(9)
C24 C23 N3 C19 -179.04(10)
C22 C23 N3 C19 -0.55(16)
C24 C23 N3 Mg1 -3.39(12)
C22 C23 N3 Mg1 175.10(9)
O1 Mg1 N3 C19 -71.95(10)
N4 Mg1 N3 C19 178.30(10)
N2 Mg1 N3 C19 38.87(10)
N1 Mg1 N3 C19 99.5(3)
O1 Mg1 N3 C23 113.16(7)
N4 Mg1 N3 C23 3.42(7)
N2 Mg1 N3 C23 -136.01(7)
N1 Mg1 N3 C23 -75.4(3)
O1 Mg1 N1 C1 -72.53(10)
N4 Mg1 N1 C1 38.60(10)
N2 Mg1 N1 C1 177.79(10)
N3 Mg1 N1 C1 116.0(3)
O1 Mg1 N1 C5 107.44(7)
N4 Mg1 N1 C5 -141.43(7)
N2 Mg1 N1 C5 -2.23(7)
N3 Mg1 N1 C5 -64.0(3)
C1 N1 C5 C6 -178.67(10)
Mg1 N1 C5 C6 1.35(11)
C1 N1 C5 C4 -0.09(15)
Mg1 N1 C5 C4 179.93(8)
C7 N2 C6 C5 178.62(10)
Mg1 N2 C6 C5 -3.15(13)
N1 C5 C6 N2 1.18(15)
C4 C5 C6 N2 -177.36(10)
C7 C8 C9 C10 0.54(16)
C16 C8 C9 C10 175.61(10)
C8 C9 C10 C11 0.18(17)
C9 C10 C11 C12 -0.36(17)
C10 C11 C12 C7 -0.17(16)
C10 C11 C12 C13 179.23(10)
C8 C7 C12 C11 0.90(15)
N2 C7 C12 C11 -172.72(9)
C8 C7 C12 C13 -178.51(10)
N2 C7 C12 C13 7.86(15)
C11 C12 C13 C14 30.10(15)
C7 C12 C13 C14 -150.50(11)
C11 C12 C13 C15 -95.06(13)
C7 C12 C13 C15 84.34(13)
N1 C5 C4 C3 -0.26(17)
C6 C5 C4 C3 178.22(11)
C5 C4 C3 C2 0.44(18)
C4 C3 C2 C1 -0.29(18)
C5 N1 C1 C2 0.25(16)
Mg1 N1 C1 C2 -179.78(9)
C3 C2 C1 N1 -0.06(18)
N4 Mg1 O1 C37 55.75(9)
N2 Mg1 O1 C37 -123.85(9)
N1 Mg1 O1 C37 156.95(9)
N3 Mg1 O1 C37 -24.24(9)
N4 Mg1 O1 C40 -130.43(8)
N2 Mg1 O1 C40 49.98(9)
N1 Mg1 O1 C40 -29.22(8)
N3 Mg1 O1 C40 149.59(8)
C40 O1 C37 C38 13.72(12)
Mg1 O1 C37 C38 -171.72(7)
O1 C37 C38 C39 -33.00(12)
C37 C38 C39 C40 39.50(11)
C37 O1 C40 C39 11.61(12)
Mg1 O1 C40 C39 -163.10(7)
C38 C39 C40 O1 -31.84(11)
C46 C45 C44 C43 -0.2(2)
C45 C44 C43 C42 0.0(2)
C44 C43 C42 C47 0.0(2)
C44 C43 C42 C41 -179.64(16)
C44 C45 C46 C47 0.4(2)
C45 C46 C47 C42 -0.3(2)
C43 C42 C47 C46 0.1(2)
C41 C42 C47 C46 179.79(15)
